data_7719835
loop_
_publ_author_name
'Zhuo, Qihang'
'Zhang, Jie'
'Xie, Zuowei'

_publ_section_title
;
 Nickel-catalyzed 1,2-dialkenylation of <i>o</i>-carboranes with alkenyl
 bromides.
;
_journal_issue 47
_journal_name_full 'Dalton transactions (Cambridge, England : 2003)'
_journal_page_first 17430
_journal_page_last 17433
_journal_paper_doi 10.1039/d5dt02451j
_journal_volume 54
_journal_year 2025
_chemical_formula_sum 'C18 H24 B10'
_chemical_formula_weight 348.47
_space_group_crystal_system monoclinic
_space_group_IT_number 14
_space_group_name_Hall '-P 2yn'
_space_group_name_H-M_alt 'P 1 21/n 1'
_atom_sites_solution_hydrogens geom
_audit_creation_method SHELXL-2018/3
_audit_update_record
;
2025-09-25 deposited with the CCDC.	2025-11-06 downloaded from the CCDC.
;
_cell_angle_alpha 90
_cell_angle_beta 103.9670(10)
_cell_angle_gamma 90
_cell_formula_units_Z 4
_cell_length_a 11.9372(3)
_cell_length_b 11.9310(3)
_cell_length_c 15.1968(4)
_cell_measurement_reflns_used 3049
_cell_measurement_temperature 297(2)
_cell_measurement_theta_max 15
_cell_measurement_theta_min 15
_cell_volume 2100.38(9)
_computing_cell_refinement 'BRUKER D8VENTURE DIFFRACTOMETER'
_computing_data_collection 'BRUKER D8VENTURE DIFFRACTOMETER'
_computing_data_reduction 'BRUKER D8VENTURE DIFFRACTOMETER'
_computing_molecular_graphics 'BRUKER SHELXTL'
_computing_publication_material 'BRUKER SHELXTL'
_computing_structure_refinement 'SHELXL-2018/3 (Sheldrick, 2018)'
_computing_structure_solution 'SHELXT 2014/5 (Sheldrick, 2014)'
_diffrn_ambient_temperature 297(2)
_diffrn_measured_fraction_theta_full 0.973
_diffrn_measured_fraction_theta_max 0.972
_diffrn_measurement_device_type 'BRUKER D8VENTURE DIFFRACTOMETER'
_diffrn_measurement_method 'PHI & OMEGA SCAN'
_diffrn_radiation_type CuK\a
_diffrn_radiation_wavelength 1.54178
_diffrn_reflns_av_R_equivalents 0.0714
_diffrn_reflns_av_unetI/netI 0.0642
_diffrn_reflns_Laue_measured_fraction_full 0.973
_diffrn_reflns_Laue_measured_fraction_max 0.972
_diffrn_reflns_limit_h_max 14
_diffrn_reflns_limit_h_min -14
_diffrn_reflns_limit_k_max 14
_diffrn_reflns_limit_k_min -14
_diffrn_reflns_limit_l_max 18
_diffrn_reflns_limit_l_min -18
_diffrn_reflns_number 15819
_diffrn_reflns_point_group_measured_fraction_full 0.973
_diffrn_reflns_point_group_measured_fraction_max 0.972
_diffrn_reflns_theta_full 67.679
_diffrn_reflns_theta_max 68.333
_diffrn_reflns_theta_min 4.246
_exptl_absorpt_coefficient_mu 0.390
_exptl_absorpt_correction_T_max 0.7531
_exptl_absorpt_correction_T_min 0.4260
_exptl_absorpt_correction_type multi-scan
_exptl_crystal_colour colourless
_exptl_crystal_density_diffrn 1.102
_exptl_crystal_description block
_exptl_crystal_F_000 728
_exptl_crystal_size_max 0.400
_exptl_crystal_size_mid 0.300
_exptl_crystal_size_min 0.200
_refine_diff_density_max 0.294
_refine_diff_density_min -0.347
_refine_diff_density_rms 0.066
_refine_ls_extinction_method none
_refine_ls_goodness_of_fit_ref 1.070
_refine_ls_hydrogen_treatment constr
_refine_ls_matrix_type full
_refine_ls_number_parameters 253
_refine_ls_number_reflns 3756
_refine_ls_number_restraints 0
_refine_ls_restrained_S_all 1.070
_refine_ls_R_factor_all 0.0882
_refine_ls_R_factor_gt 0.0765
_refine_ls_shift/su_max 0.000
_refine_ls_shift/su_mean 0.000
_refine_ls_structure_factor_coef Fsqd
_refine_ls_weighting_details 'w=1/[\s^2^(Fo^2^)+(0.1663P)^2^+0.2782P] where P=(Fo^2^+2Fc^2^)/3'
_refine_ls_weighting_scheme calc
_refine_ls_wR_factor_gt 0.2216
_refine_ls_wR_factor_ref 0.2484
_reflns_Friedel_coverage 0.000
_reflns_number_gt 3013
_reflns_number_total 3756
_reflns_threshold_expression 'I > 2\s(I)'
_cod_data_source_file d5dt02451j2.cif
_cod_data_source_block 3a
_cod_depositor_comments 'Adding full bibliography for 7719835--7719840.cif.'
_cod_original_sg_symbol_H-M 'P 21/n'
_cod_database_code 7719835
_shelx_shelxl_version_number 2018/3
_shelx_space_group_comment
;
The symmetry employed for this shelxl refinement is uniquely defined
by the following loop, which should always be used as a source of
symmetry information in preference to the above space-group names.
They are only intended as comments.
;
_shelx_estimated_absorpt_t_min 0.860
_shelx_estimated_absorpt_t_max 0.926

loop_
_space_group_symop_operation_xyz
'x, y, z'
'-x+1/2, y+1/2, -z+1/2'
'-x, -y, -z'
'x-1/2, -y-1/2, z-1/2'

loop_
_atom_site_label
_atom_site_type_symbol
_atom_site_fract_x
_atom_site_fract_y
_atom_site_fract_z
_atom_site_U_iso_or_equiv
_atom_site_adp_type
_atom_site_occupancy
_atom_site_site_symmetry_order
_atom_site_calc_flag
_atom_site_refinement_flags_posn
_atom_site_refinement_flags_adp
_atom_site_refinement_flags_occupancy
_atom_site_disorder_assembly
_atom_site_disorder_group
C1 C 0.58274(16) 0.86278(14) 0.30802(12) 0.0456(5) Uani 1 1 d . . . . .
C2 C 0.54343(17) 0.83564(14) 0.19558(12) 0.0460(5) Uani 1 1 d . . . . .
C11 C 0.58943(19) 0.76514(16) 0.36992(13) 0.0558(5) Uani 1 1 d . . . . .
H11A H 0.598929 0.694692 0.346547 0.067 Uiso 1 1 calc R U . . .
C12 C 0.5831(2) 0.77021(18) 0.45324(14) 0.0623(6) Uani 1 1 d . . . . .
H12A H 0.567763 0.840355 0.474303 0.075 Uiso 1 1 calc R U . . .
C13 C 0.5975(2) 0.67774(18) 0.51869(13) 0.0607(6) Uani 1 1 d . . . . .
C14 C 0.5674(3) 0.6940(2) 0.59969(17) 0.0910(10) Uani 1 1 d . . . . .
H14A H 0.540055 0.763609 0.612409 0.109 Uiso 1 1 calc R U . . .
C15 C 0.5772(4) 0.6087(3) 0.66228(18) 0.1046(12) Uani 1 1 d . . . . .
H15A H 0.554501 0.620468 0.715933 0.125 Uiso 1 1 calc R U . . .
C16 C 0.6200(3) 0.5071(3) 0.64571(18) 0.0929(10) Uani 1 1 d . . . . .
H16A H 0.627348 0.449764 0.688191 0.111 Uiso 1 1 calc R U . . .
C17 C 0.6521(2) 0.4899(2) 0.5667(2) 0.0810(8) Uani 1 1 d . . . . .
H17A H 0.681348 0.420497 0.555381 0.097 Uiso 1 1 calc R U . . .
C18 C 0.6417(2) 0.5742(2) 0.50332(16) 0.0686(6) Uani 1 1 d . . . . .
H18A H 0.664549 0.561581 0.449830 0.082 Uiso 1 1 calc R U . . .
C19 C 0.51970(18) 0.71717(15) 0.16645(13) 0.0509(5) Uani 1 1 d . . . . .
H19A H 0.582600 0.672657 0.163371 0.061 Uiso 1 1 calc R U . . .
C20 C 0.41693(18) 0.67026(16) 0.14469(13) 0.0529(5) Uani 1 1 d . . . . .
H20A H 0.354566 0.715643 0.147547 0.063 Uiso 1 1 calc R U . . .
C21 C 0.39066(18) 0.55360(15) 0.11636(12) 0.0505(5) Uani 1 1 d . . . . .
C22 C 0.4745(2) 0.47935(17) 0.10259(17) 0.0653(6) Uani 1 1 d . . . . .
H22A H 0.550310 0.503608 0.110499 0.078 Uiso 1 1 calc R U . . .
C23 C 0.4462(3) 0.37021(19) 0.0773(2) 0.0801(8) Uani 1 1 d . . . . .
H23A H 0.503280 0.321221 0.068768 0.096 Uiso 1 1 calc R U . . .
C24 C 0.3350(3) 0.3331(2) 0.06469(18) 0.0827(8) Uani 1 1 d . . . . .
H24A H 0.316445 0.259386 0.047171 0.099 Uiso 1 1 calc R U . . .
C25 C 0.2508(3) 0.4053(2) 0.07802(19) 0.0795(7) Uani 1 1 d . . . . .
H25A H 0.175242 0.380231 0.069725 0.095 Uiso 1 1 calc R U . . .
C26 C 0.2780(2) 0.51471(18) 0.10362(15) 0.0642(6) Uani 1 1 d . . . . .
H26A H 0.220547 0.562969 0.112459 0.077 Uiso 1 1 calc R U . . .
B3 B 0.4483(2) 0.90551(18) 0.24515(16) 0.0536(6) Uani 1 1 d . . . . .
H3 H 0.365918 0.870199 0.252553 0.064 Uiso 1 1 calc R U . . .
B4 B 0.5360(2) 0.99216(17) 0.32938(16) 0.0540(6) Uani 1 1 d . . . . .
H4 H 0.509810 1.014143 0.391827 0.065 Uiso 1 1 calc R U . . .
B5 B 0.6822(2) 0.96806(19) 0.33046(16) 0.0563(6) Uani 1 1 d . . . . .
H5 H 0.750975 0.974540 0.393171 0.068 Uiso 1 1 calc R U . . .
B6 B 0.6857(2) 0.86582(18) 0.24648(15) 0.0520(5) Uani 1 1 d . . . . .
H6 H 0.756314 0.804482 0.254696 0.062 Uiso 1 1 calc R U . . .
B7 B 0.4701(3) 0.94618(19) 0.13776(17) 0.0625(6) Uani 1 1 d . . . . .
H7 H 0.401528 0.938509 0.075054 0.075 Uiso 1 1 calc R U . . .
B8 B 0.4654(3) 1.04834(19) 0.22241(19) 0.0657(7) Uani 1 1 d . . . . .
H8 H 0.393206 1.107768 0.214708 0.079 Uiso 1 1 calc R U . . .
B9 B 0.6102(3) 1.08718(19) 0.27455(18) 0.0656(7) Uani 1 1 d . . . . .
H9 H 0.632199 1.172455 0.300558 0.079 Uiso 1 1 calc R U . . .
B10 B 0.7035(3) 1.0081(2) 0.22313(18) 0.0650(7) Uani 1 1 d . . . . .
H10 H 0.786644 1.041294 0.215707 0.078 Uiso 1 1 calc R U . . .
B11 B 0.6167(2) 0.92132(19) 0.13930(16) 0.0589(6) Uani 1 1 d . . . . .
H11 H 0.642906 0.896971 0.077385 0.071 Uiso 1 1 calc R U . . .
B12 B 0.5710(3) 1.0586(2) 0.15691(18) 0.0710(8) Uani 1 1 d . . . . .
H12 H 0.567825 1.125433 0.106511 0.085 Uiso 1 1 calc R U . . .

loop_
_atom_site_aniso_label
_atom_site_aniso_U_11
_atom_site_aniso_U_22
_atom_site_aniso_U_33
_atom_site_aniso_U_23
_atom_site_aniso_U_13
_atom_site_aniso_U_12
C1 0.0626(11) 0.0385(9) 0.0406(9) -0.0029(7) 0.0222(8) -0.0005(7)
C2 0.0642(11) 0.0365(9) 0.0409(9) -0.0006(7) 0.0194(8) 0.0034(7)
C11 0.0853(14) 0.0412(10) 0.0464(10) 0.0022(7) 0.0264(10) 0.0006(9)
C12 0.0915(16) 0.0510(11) 0.0497(11) -0.0004(8) 0.0276(11) -0.0019(10)
C13 0.0815(14) 0.0589(12) 0.0411(10) 0.0032(8) 0.0137(9) -0.0096(10)
C14 0.154(3) 0.0747(16) 0.0541(14) -0.0033(11) 0.0447(16) -0.0113(17)
C15 0.174(4) 0.098(2) 0.0509(14) 0.0041(13) 0.0446(18) -0.025(2)
C16 0.122(2) 0.090(2) 0.0584(15) 0.0262(13) 0.0064(15) -0.0246(17)
C17 0.0876(17) 0.0740(16) 0.0766(16) 0.0225(12) 0.0102(13) 0.0081(13)
C18 0.0776(14) 0.0718(14) 0.0584(12) 0.0141(10) 0.0200(11) 0.0071(11)
C19 0.0682(12) 0.0378(9) 0.0482(10) -0.0044(7) 0.0173(9) 0.0025(8)
C20 0.0674(12) 0.0412(10) 0.0513(10) -0.0036(7) 0.0166(9) 0.0023(8)
C21 0.0711(12) 0.0420(10) 0.0399(9) -0.0010(7) 0.0163(8) -0.0034(8)
C22 0.0817(15) 0.0435(11) 0.0769(14) -0.0059(9) 0.0311(12) -0.0025(9)
C23 0.115(2) 0.0454(12) 0.0906(18) -0.0084(11) 0.0460(16) 0.0000(12)
C24 0.134(2) 0.0480(12) 0.0727(15) -0.0123(10) 0.0373(16) -0.0267(14)
C25 0.0969(18) 0.0685(15) 0.0734(16) -0.0078(12) 0.0213(14) -0.0300(13)
C26 0.0769(14) 0.0570(12) 0.0588(12) -0.0041(9) 0.0164(11) -0.0074(10)
B3 0.0651(13) 0.0411(11) 0.0586(13) -0.0059(9) 0.0227(11) 0.0038(9)
B4 0.0759(14) 0.0381(10) 0.0561(12) -0.0091(9) 0.0322(11) -0.0040(9)
B5 0.0706(14) 0.0503(12) 0.0543(12) -0.0100(9) 0.0273(11) -0.0109(10)
B6 0.0629(13) 0.0495(11) 0.0507(11) -0.0051(9) 0.0278(10) -0.0037(9)
B7 0.0864(17) 0.0445(12) 0.0545(13) 0.0055(9) 0.0130(12) 0.0133(11)
B8 0.0893(17) 0.0395(11) 0.0731(16) 0.0004(10) 0.0285(14) 0.0104(11)
B9 0.102(2) 0.0367(11) 0.0685(15) -0.0076(9) 0.0414(15) -0.0109(11)
B10 0.0914(18) 0.0508(12) 0.0661(15) -0.0088(10) 0.0449(14) -0.0188(12)
B11 0.0928(17) 0.0444(11) 0.0473(12) 0.0013(9) 0.0321(12) -0.0032(11)
B12 0.120(2) 0.0391(11) 0.0621(15) 0.0087(10) 0.0375(15) 0.0008(12)

loop_
_atom_type_symbol
_atom_type_description
_atom_type_scat_dispersion_real
_atom_type_scat_dispersion_imag
_atom_type_scat_source
C C 0.0181 0.0091 'International Tables Vol C Tables 4.2.6.8 and 6.1.1.4'
H H 0.0000 0.0000 'International Tables Vol C Tables 4.2.6.8 and 6.1.1.4'
B B 0.0090 0.0039 'International Tables Vol C Tables 4.2.6.8 and 6.1.1.4'

loop_
_geom_angle_atom_site_label_1
_geom_angle_atom_site_label_2
_geom_angle_atom_site_label_3
_geom_angle
_geom_angle_site_symmetry_1
_geom_angle_site_symmetry_3
_geom_angle_publ_flag
C11 C1 C2 116.65(14) . . ?
C11 C1 B4 124.11(15) . . ?
C2 C1 B4 110.08(14) . . ?
C11 C1 B5 121.46(17) . . ?
C2 C1 B5 110.68(14) . . ?
B4 C1 B5 62.47(13) . . ?
C11 C1 B6 115.16(15) . . ?
C2 C1 B6 60.90(12) . . ?
B4 C1 B6 113.37(14) . . ?
B5 C1 B6 62.44(12) . . ?
C11 C1 B3 118.68(16) . . ?
C2 C1 B3 60.36(11) . . ?
B4 C1 B3 62.31(13) . . ?
B5 C1 B3 113.63(15) . . ?
B6 C1 B3 112.54(15) . . ?
C19 C2 C1 117.98(14) . . ?
C19 C2 B11 120.31(15) . . ?
C1 C2 B11 109.97(15) . . ?
C19 C2 B7 122.99(17) . . ?
C1 C2 B7 110.82(14) . . ?
B11 C2 B7 62.55(15) . . ?
C19 C2 B3 119.45(16) . . ?
C1 C2 B3 61.09(11) . . ?
B11 C2 B3 113.69(14) . . ?
B7 C2 B3 62.62(14) . . ?
C19 C2 B6 115.32(15) . . ?
C1 C2 B6 60.27(11) . . ?
B11 C2 B6 62.02(13) . . ?
B7 C2 B6 113.39(16) . . ?
B3 C2 B6 112.62(14) . . ?
C12 C11 C1 125.31(18) . . ?
C12 C11 H11A 117.3 . . ?
C1 C11 H11A 117.3 . . ?
C11 C12 C13 127.3(2) . . ?
C11 C12 H12A 116.3 . . ?
C13 C12 H12A 116.3 . . ?
C14 C13 C18 117.9(2) . . ?
C14 C13 C12 119.2(2) . . ?
C18 C13 C12 122.9(2) . . ?
C13 C14 C15 121.1(3) . . ?
C13 C14 H14A 119.5 . . ?
C15 C14 H14A 119.5 . . ?
C16 C15 C14 120.2(3) . . ?
C16 C15 H15A 119.9 . . ?
C14 C15 H15A 119.9 . . ?
C17 C16 C15 119.7(2) . . ?
C17 C16 H16A 120.1 . . ?
C15 C16 H16A 120.1 . . ?
C16 C17 C18 120.6(3) . . ?
C16 C17 H17A 119.7 . . ?
C18 C17 H17A 119.7 . . ?
C17 C18 C13 120.5(2) . . ?
C17 C18 H18A 119.8 . . ?
C13 C18 H18A 119.8 . . ?
C20 C19 C2 125.30(18) . . ?
C20 C19 H19A 117.4 . . ?
C2 C19 H19A 117.4 . . ?
C19 C20 C21 126.66(19) . . ?
C19 C20 H20A 116.7 . . ?
C21 C20 H20A 116.7 . . ?
C22 C21 C26 118.25(19) . . ?
C22 C21 C20 122.54(19) . . ?
C26 C21 C20 119.21(19) . . ?
C23 C22 C21 120.6(2) . . ?
C23 C22 H22A 119.7 . . ?
C21 C22 H22A 119.7 . . ?
C24 C23 C22 120.6(3) . . ?
C24 C23 H23A 119.7 . . ?
C22 C23 H23A 119.7 . . ?
C23 C24 C25 119.7(2) . . ?
C23 C24 H24A 120.2 . . ?
C25 C24 H24A 120.2 . . ?
C24 C25 C26 120.3(3) . . ?
C24 C25 H25A 119.9 . . ?
C26 C25 H25A 119.9 . . ?
C25 C26 C21 120.6(2) . . ?
C25 C26 H26A 119.7 . . ?
C21 C26 H26A 119.7 . . ?
C2 B3 C1 58.55(11) . . ?
C2 B3 B8 105.23(16) . . ?
C1 B3 B8 104.89(17) . . ?
C2 B3 B4 105.11(16) . . ?
C1 B3 B4 57.87(12) . . ?
B8 B3 B4 60.14(14) . . ?
C2 B3 B7 58.21(12) . . ?
C1 B3 B7 105.32(16) . . ?
B8 B3 B7 60.45(14) . . ?
B4 B3 B7 108.09(17) . . ?
C2 B3 H3 124.0 . . ?
C1 B3 H3 124.2 . . ?
B8 B3 H3 122.7 . . ?
B4 B3 H3 122.3 . . ?
B7 B3 H3 122.0 . . ?
C1 B4 B5 58.94(12) . . ?
C1 B4 B9 105.51(15) . . ?
B5 B4 B9 60.09(15) . . ?
C1 B4 B8 105.89(15) . . ?
B5 B4 B8 108.69(17) . . ?
B9 B4 B8 60.42(16) . . ?
C1 B4 B3 59.83(11) . . ?
B5 B4 B3 108.75(15) . . ?
B9 B4 B3 108.00(17) . . ?
B8 B4 B3 59.47(14) . . ?
C1 B4 H4 123.8 . . ?
B5 B4 H4 121.1 . . ?
B9 B4 H4 122.2 . . ?
B8 B4 H4 122.0 . . ?
B3 B4 H4 121.3 . . ?
C1 B5 B4 58.58(12) . . ?
C1 B5 B9 105.16(18) . . ?
B4 B5 B9 59.99(14) . . ?
C1 B5 B6 59.06(11) . . ?
B4 B5 B6 107.48(16) . . ?
B9 B5 B6 107.47(17) . . ?
C1 B5 B10 105.14(16) . . ?
B4 B5 B10 107.92(19) . . ?
B9 B5 B10 60.21(14) . . ?
B6 B5 B10 59.36(13) . . ?
C1 B5 H5 124.3 . . ?
B4 B5 H5 121.7 . . ?
B9 B5 H5 122.3 . . ?
B6 B5 H5 122.0 . . ?
B10 B5 H5 122.3 . . ?
C1 B6 C2 58.84(11) . . ?
C1 B6 B10 105.52(15) . . ?
C2 B6 B10 105.33(17) . . ?
C1 B6 B11 105.91(17) . . ?
C2 B6 B11 58.36(13) . . ?
B10 B6 B11 60.26(14) . . ?
C1 B6 B5 58.51(11) . . ?
C2 B6 B5 105.92(15) . . ?
B10 B6 B5 60.38(13) . . ?
B11 B6 B5 108.59(17) . . ?
C1 B6 H6 123.7 . . ?
C2 B6 H6 123.8 . . ?
B10 B6 H6 122.6 . . ?
B11 B6 H6 121.9 . . ?
B5 B6 H6 121.8 . . ?
C2 B7 B11 58.69(12) . . ?
C2 B7 B12 104.83(19) . . ?
B11 B7 B12 59.73(16) . . ?
C2 B7 B3 59.17(12) . . ?
B11 B7 B3 107.77(17) . . ?
B12 B7 B3 107.37(17) . . ?
C2 B7 B8 105.00(17) . . ?
B11 B7 B8 107.97(19) . . ?
B12 B7 B8 60.30(15) . . ?
B3 B7 B8 59.20(14) . . ?
C2 B7 H7 124.3 . . ?
B11 B7 H7 121.6 . . ?
B12 B7 H7 122.5 . . ?
B3 B7 H7 121.9 . . ?
B8 B7 H7 122.4 . . ?
B3 B8 B4 60.38(13) . . ?
B3 B8 B9 108.10(18) . . ?
B4 B8 B9 59.64(15) . . ?
B3 B8 B7 60.35(13) . . ?
B4 B8 B7 108.21(16) . . ?
B9 B8 B7 107.61(19) . . ?
B3 B8 B12 107.83(16) . . ?
B4 B8 B12 107.1(2) . . ?
B9 B8 B12 59.40(16) . . ?
B7 B8 B12 59.74(16) . . ?
B3 B8 H8 121.3 . . ?
B4 B8 H8 121.9 . . ?
B9 B8 H8 122.1 . . ?
B7 B8 H8 121.6 . . ?
B12 B8 H8 122.4 . . ?
B4 B9 B12 108.19(18) . . ?
B4 B9 B5 59.92(13) . . ?
B12 B9 B5 108.07(16) . . ?
B4 B9 B10 107.77(16) . . ?
B12 B9 B10 59.64(16) . . ?
B5 B9 B10 60.09(14) . . ?
B4 B9 B8 59.94(15) . . ?
B12 B9 B8 60.53(17) . . ?
B5 B9 B8 108.16(16) . . ?
B10 B9 B8 108.05(18) . . ?
B4 B9 H9 121.8 . . ?
B12 B9 H9 121.6 . . ?
B5 B9 H9 121.6 . . ?
B10 B9 H9 121.9 . . ?
B8 B9 H9 121.5 . . ?
B6 B10 B12 108.08(18) . . ?
B6 B10 B11 60.15(13) . . ?
B12 B10 B11 60.03(16) . . ?
B6 B10 B5 60.26(12) . . ?
B12 B10 B5 108.00(18) . . ?
B11 B10 B5 108.40(16) . . ?
B6 B10 B9 107.79(16) . . ?
B12 B10 B9 59.93(16) . . ?
B11 B10 B9 107.9(2) . . ?
B5 B10 B9 59.71(14) . . ?
B6 B10 H10 121.6 . . ?
B12 B10 H10 121.7 . . ?
B11 B10 H10 121.5 . . ?
B5 B10 H10 121.6 . . ?
B9 B10 H10 122.0 . . ?
C2 B11 B6 59.62(12) . . ?
C2 B11 B12 105.40(17) . . ?
B6 B11 B12 107.47(17) . . ?
C2 B11 B7 58.76(13) . . ?
B6 B11 B7 108.35(16) . . ?
B12 B11 B7 60.40(16) . . ?
C2 B11 B10 105.77(15) . . ?
B6 B11 B10 59.58(14) . . ?
B12 B11 B10 59.82(16) . . ?
B7 B11 B10 108.47(17) . . ?
C2 B11 H11 123.9 . . ?
B6 B11 H11 121.6 . . ?
B12 B11 H11 122.4 . . ?
B7 B11 H11 121.2 . . ?
B10 B11 H11 122.2 . . ?
B10 B12 B11 60.15(15) . . ?
B10 B12 B9 60.43(16) . . ?
B11 B12 B9 108.40(19) . . ?
B10 B12 B7 108.30(17) . . ?
B11 B12 B7 59.87(14) . . ?
B9 B12 B7 108.33(17) . . ?
B10 B12 B8 108.33(18) . . ?
B11 B12 B8 107.80(16) . . ?
B9 B12 B8 60.08(16) . . ?
B7 B12 B8 59.96(15) . . ?
B10 B12 H12 121.4 . . ?
B11 B12 H12 121.8 . . ?
B9 B12 H12 121.3 . . ?
B7 B12 H12 121.7 . . ?
B8 B12 H12 121.8 . . ?

loop_
_geom_bond_atom_site_label_1
_geom_bond_atom_site_label_2
_geom_bond_distance
_geom_bond_site_symmetry_2
_geom_bond_publ_flag
C1 C11 1.487(2) . ?
C1 C2 1.691(2) . ?
C1 B4 1.699(3) . ?
C1 B5 1.706(3) . ?
C1 B6 1.716(3) . ?
C1 B3 1.735(3) . ?
C2 C19 1.488(2) . ?
C2 B11 1.704(3) . ?
C2 B7 1.705(3) . ?
C2 B3 1.722(3) . ?
C2 B6 1.726(3) . ?
C11 C12 1.288(3) . ?
C11 H11A 0.9300 . ?
C12 C13 1.467(3) . ?
C12 H12A 0.9300 . ?
C13 C14 1.377(3) . ?
C13 C18 1.385(3) . ?
C14 C15 1.379(4) . ?
C14 H14A 0.9300 . ?
C15 C16 1.362(5) . ?
C15 H15A 0.9300 . ?
C16 C17 1.361(4) . ?
C16 H16A 0.9300 . ?
C17 C18 1.378(3) . ?
C17 H17A 0.9300 . ?
C18 H18A 0.9300 . ?
C19 C20 1.316(3) . ?
C19 H19A 0.9300 . ?
C20 C21 1.468(3) . ?
C20 H20A 0.9300 . ?
C21 C22 1.390(3) . ?
C21 C26 1.391(3) . ?
C22 C23 1.376(3) . ?
C22 H22A 0.9300 . ?
C23 C24 1.368(4) . ?
C23 H23A 0.9300 . ?
C24 C25 1.375(4) . ?
C24 H24A 0.9300 . ?
C25 C26 1.378(3) . ?
C25 H25A 0.9300 . ?
C26 H26A 0.9300 . ?
B3 B8 1.760(3) . ?
B3 B4 1.777(3) . ?
B3 B7 1.781(3) . ?
B3 H3 1.1000 . ?
B4 B5 1.766(3) . ?
B4 B9 1.767(3) . ?
B4 B8 1.772(4) . ?
B4 H4 1.1000 . ?
B5 B9 1.769(4) . ?
B5 B6 1.773(3) . ?
B5 B10 1.775(3) . ?
B5 H5 1.1000 . ?
B6 B10 1.757(3) . ?
B6 B11 1.767(3) . ?
B6 H6 1.1000 . ?
B7 B11 1.769(4) . ?
B7 B12 1.779(4) . ?
B7 B8 1.783(4) . ?
B7 H7 1.1000 . ?
B8 B9 1.781(4) . ?
B8 B12 1.789(4) . ?
B8 H8 1.1000 . ?
B9 B12 1.769(4) . ?
B9 B10 1.778(4) . ?
B9 H9 1.1000 . ?
B10 B12 1.763(5) . ?
B10 B11 1.769(4) . ?
B10 H10 1.1000 . ?
B11 B12 1.767(3) . ?
B11 H11 1.1000 . ?
B12 H12 1.1000 . ?
